data_7234656
loop_
_publ_author_name
'Tarek H. El-Assaad'
'Manuel Auer'
'Raul Castaneda'
'Kassem M. Hallal'
'Fadi M. Jradi'
'Lorenzo Mosca'
'Rony S. Khnayzer'
'Digambara Patra'
'Tatiana V. Timofeeva'
'Jean-Luc Bredas'
'Emil J. W. List-Kratochvil'
'Brigitte Wex'
'Bilal R. Kaafarani'

_publ_section_title
;
 Tetraaryl pyrenes: photophysical properties, computational studies,
 crystal structures, and application in OLEDs
;
_journal_name_full 'Journal of Materials Chemistry C'
_journal_page_first 3041
_journal_page_last 3058
_journal_paper_doi 10.1039/C5TC02849C
_journal_volume 4
_journal_year 2016
_chemical_formula_moiety 'C56 H58'
_chemical_formula_sum 'C56 H58'
_chemical_formula_weight 731.02
_chemical_name_systematic 'Pyrene, 1,3,6,8-tetrakis[4-(1,1-dimethylethyl)phenyl]-'
_space_group_crystal_system orthorhombic
_space_group_IT_number 61
_space_group_name_Hall '-P 2bc 2ac'
_space_group_name_H-M_alt 'P c a b'
_atom_sites_solution_hydrogens geom
_atom_sites_solution_primary direct
_atom_sites_solution_secondary difmap
_cell_angle_alpha 90.00
_cell_angle_beta 90.00
_cell_angle_gamma 90.00
_cell_formula_units_Z 4
_cell_length_a 12.3292(18)
_cell_length_b 14.816(2)
_cell_length_c 23.194(3)
_cell_measurement_reflns_used 9855
_cell_measurement_temperature 100.15
_cell_measurement_theta_max 29.31
_cell_measurement_theta_min 2.23
_cell_volume 4236.8(10)
_computing_molecular_graphics 'Olex2 (Dolomanov et al., 2009)'
_computing_publication_material 'Olex2 (Dolomanov et al., 2009)'
_computing_structure_refinement 'XL (Sheldrick, 2008)'
_computing_structure_solution 'SHELXS-97 (Sheldrick, 2008)'
_diffrn_ambient_temperature 100.15
_diffrn_measured_fraction_theta_full 0.999
_diffrn_measured_fraction_theta_max 0.999
_diffrn_measurement_device_type 'Bruker APEX-II CCD'
_diffrn_measurement_method '\f and \w scans'
_diffrn_radiation_monochromator graphite
_diffrn_radiation_type MoK\a
_diffrn_radiation_wavelength 0.71073
_diffrn_reflns_av_R_equivalents 0.0302
_diffrn_reflns_av_unetI/netI 0.0225
_diffrn_reflns_limit_h_max 16
_diffrn_reflns_limit_h_min -16
_diffrn_reflns_limit_k_max 19
_diffrn_reflns_limit_k_min -20
_diffrn_reflns_limit_l_max 31
_diffrn_reflns_limit_l_min -31
_diffrn_reflns_number 39697
_diffrn_reflns_theta_full 29.00
_diffrn_reflns_theta_max 29.00
_diffrn_reflns_theta_min 1.76
_diffrn_source 'fine-focus sealed tube'
_diffrn_standards_number 0
_exptl_absorpt_coefficient_mu 0.064
_exptl_absorpt_correction_T_max 0.7458
_exptl_absorpt_correction_T_min 0.6852
_exptl_absorpt_correction_type multi-scan
_exptl_absorpt_process_details
;
SADABS-2012/1 (Bruker,2012) was used for absorption correction.
wR2(int) was 0.0534 before and 0.0448 after correction.
The Ratio of minimum to maximum transmission is 0.9187.
The \l/2 correction factor is 0.0015.
;
_exptl_crystal_colour colourless
_exptl_crystal_colour_lustre clear
_exptl_crystal_colour_modifier whiteish
_exptl_crystal_colour_primary colourless
_exptl_crystal_density_diffrn 1.146
_exptl_crystal_density_meas .
_exptl_crystal_density_method 'not measured'
_exptl_crystal_description block
_exptl_crystal_F_000 1576
_exptl_crystal_preparation Luminescent
_exptl_crystal_recrystallization_method 'Re-crystallisation from solvent: '
_exptl_crystal_size_max 0.3
_exptl_crystal_size_mid 0.25
_exptl_crystal_size_min 0.2
_refine_diff_density_max 0.447
_refine_diff_density_min -0.251
_refine_diff_density_rms 0.059
_refine_ls_extinction_method none
_refine_ls_goodness_of_fit_ref 1.050
_refine_ls_hydrogen_treatment constr
_refine_ls_matrix_type full
_refine_ls_number_parameters 259
_refine_ls_number_reflns 5632
_refine_ls_number_restraints 0
_refine_ls_restrained_S_all 1.050
_refine_ls_R_factor_all 0.0610
_refine_ls_R_factor_gt 0.0485
_refine_ls_shift/su_max 0.000
_refine_ls_shift/su_mean 0.000
_refine_ls_structure_factor_coef Fsqd
_refine_ls_weighting_details 'calc w=1/[\s^2^(Fo^2^)+(0.0767P)^2^+1.3845P] where P=(Fo^2^+2Fc^2^)/3'
_refine_ls_weighting_scheme calc
_refine_ls_wR_factor_gt 0.1296
_refine_ls_wR_factor_ref 0.1366
_reflns_number_gt 4611
_reflns_number_total 5632
_reflns_threshold_expression >2sigma(I)
_cod_data_source_file J-Mater-Chem-C-2016-4-3041.cif
_cod_data_source_block the-ii-35g
_cod_original_cell_volume 4236.8(11)
_cod_database_code 7234656
_olex2_refinement_description
;
1. Fixed Uiso
 At 1.2 times of:
  All C(H) groups
 At 1.5 times of:
  All C(H,H,H) groups
2.a Aromatic/amide H refined with riding coordinates:
 C4(H4), C7(H7), C8(H8), C2(H2), C14(H14), C16(H16), C10(H10), C13(H13),
 C17(H17), C12(H12), C11(H11)
2.b Idealised Me refined as rotating group:
 C25(H25A,H25B,H25C), C24(H24A,H24B,H24C), C18(H18A,H18B,H18C), C23(H23A,H23B,
 H23C), C20(H20A,H20B,H20C), C21(H21A,H21B,H21C)
;
_olex2_submission_special_instructions 'No special instructions were received'

loop_
_space_group_symop_id
_space_group_symop_operation_xyz
1 'x, y, z'
2 '-x, -y+1/2, z+1/2'
3 'x+1/2, -y, -z+1/2'
4 '-x+1/2, y+1/2, -z'
5 '-x, -y, -z'
6 'x, y-1/2, -z-1/2'
7 '-x-1/2, y, z-1/2'
8 'x-1/2, -y-1/2, z'

loop_
_atom_site_label
_atom_site_type_symbol
_atom_site_fract_x
_atom_site_fract_y
_atom_site_fract_z
_atom_site_U_iso_or_equiv
_atom_site_adp_type
_atom_site_occupancy
_atom_site_calc_flag
_atom_site_disorder_assembly
_atom_site_disorder_group
_atom_site_refinement_flags_posn
C1 C 0.31958(9) 0.00232(7) 0.09272(4) 0.0140(2) Uani 1 d . . .
C1B C 0.46094(9) -0.01861(7) 0.01963(4) 0.0127(2) Uani 1 d . . .
C6 C 0.35562(9) -0.24883(7) 0.06928(4) 0.0139(2) Uani 1 d . . .
C3 C 0.37006(9) -0.14972(7) 0.06190(5) 0.0135(2) Uani 1 d . . .
C3A C 0.44560(9) -0.11386(7) 0.02226(4) 0.0130(2) Uani 1 d . . .
C5 C 0.25150(9) 0.06065(7) 0.13051(5) 0.0145(2) Uani 1 d . . .
C4 C 0.50396(9) -0.16976(7) -0.01778(5) 0.0147(2) Uani 1 d . . .
H4 H 0.4904 -0.2329 -0.0184 0.018 Uiso 1 calc . . R
C7 C 0.18633(9) 0.12942(8) 0.10848(5) 0.0164(2) Uani 1 d . . .
H7 H 0.1833 0.1389 0.0680 0.020 Uiso 1 calc . . R
C15 C 0.32653(10) -0.43519(7) 0.09125(5) 0.0159(2) Uani 1 d . . .
C1A C 0.39880(9) 0.03983(7) 0.05564(4) 0.0132(2) Uani 1 d . . .
C8 C 0.12557(9) 0.18450(8) 0.14500(5) 0.0165(2) Uani 1 d . . .
H8 H 0.0815 0.2306 0.1289 0.020 Uiso 1 calc . . R
C2 C 0.30834(9) -0.09102(8) 0.09548(5) 0.0151(2) Uani 1 d . . .
H2 H 0.2565 -0.1158 0.1213 0.018 Uiso 1 calc . . R
C22 C 0.06581(9) 0.23444(8) 0.24671(5) 0.0188(2) Uani 1 d . . .
C14 C 0.23906(9) -0.37946(8) 0.07808(5) 0.0177(2) Uani 1 d . . .
H14 H 0.1682 -0.4044 0.0765 0.021 Uiso 1 calc . . R
C16 C 0.42967(10) -0.39606(8) 0.09157(5) 0.0182(2) Uani 1 d . . .
H16 H 0.4912 -0.4328 0.0991 0.022 Uiso 1 calc . . R
C10 C 0.42223(9) 0.13444(7) 0.05463(5) 0.0147(2) Uani 1 d . . .
H10 H 0.3851 0.1734 0.0805 0.018 Uiso 1 calc . . R
C9 C 0.12811(9) 0.17328(8) 0.20481(5) 0.0157(2) Uani 1 d . . .
C13 C 0.25348(9) -0.28787(8) 0.06716(5) 0.0167(2) Uani 1 d . . .
H13 H 0.1923 -0.2515 0.0581 0.020 Uiso 1 calc . . R
C17 C 0.44406(9) -0.30484(8) 0.08112(5) 0.0169(2) Uani 1 d . . .
H17 H 0.5151 -0.2800 0.0820 0.020 Uiso 1 calc . . R
C12 C 0.19263(10) 0.10339(8) 0.22632(5) 0.0201(2) Uani 1 d . . .
H12 H 0.1957 0.0937 0.2668 0.024 Uiso 1 calc . . R
C11 C 0.25234(10) 0.04780(8) 0.19018(5) 0.0195(2) Uani 1 d . . .
H11 H 0.2944 0.0003 0.2062 0.023 Uiso 1 calc . . R
C25 C -0.00135(11) 0.17621(9) 0.28857(5) 0.0250(3) Uani 1 d . . .
H25A H -0.0495 0.1365 0.2665 0.037 Uiso 1 calc . . GR
H25B H -0.0448 0.2155 0.3135 0.037 Uiso 1 calc . . GR
H25C H 0.0475 0.1396 0.3123 0.037 Uiso 1 calc . . GR
C19 C 0.31375(11) -0.53560(8) 0.10460(5) 0.0206(3) Uani 1 d . . .
C24 C -0.01151(11) 0.29958(9) 0.21591(6) 0.0253(3) Uani 1 d . . .
H24A H 0.0300 0.3384 0.1898 0.038 Uiso 1 calc . . GR
H24B H -0.0490 0.3370 0.2445 0.038 Uiso 1 calc . . GR
H24C H -0.0650 0.2650 0.1938 0.038 Uiso 1 calc . . GR
C18 C 0.37595(12) -0.55861(9) 0.15996(6) 0.0280(3) Uani 1 d . . .
H18A H 0.4536 -0.5485 0.1538 0.042 Uiso 1 calc . . GR
H18B H 0.3635 -0.6220 0.1700 0.042 Uiso 1 calc . . GR
H18C H 0.3504 -0.5200 0.1915 0.042 Uiso 1 calc . . GR
C23 C 0.14854(11) 0.29056(10) 0.28110(6) 0.0290(3) Uani 1 d . . .
H23A H 0.1968 0.2500 0.3025 0.043 Uiso 1 calc . . GR
H23B H 0.1101 0.3299 0.3082 0.043 Uiso 1 calc . . GR
H23C H 0.1914 0.3275 0.2545 0.043 Uiso 1 calc . . GR
C20 C 0.19532(12) -0.56170(9) 0.11461(7) 0.0313(3) Uani 1 d . . .
H20A H 0.1652 -0.5249 0.1459 0.047 Uiso 1 calc . . GR
H20B H 0.1911 -0.6257 0.1252 0.047 Uiso 1 calc . . GR
H20C H 0.1537 -0.5513 0.0792 0.047 Uiso 1 calc . . GR
C21 C 0.35926(16) -0.59056(9) 0.05380(7) 0.0384(4) Uani 1 d . . .
H21A H 0.3199 -0.5748 0.0185 0.058 Uiso 1 calc . . GR
H21B H 0.3504 -0.6551 0.0617 0.058 Uiso 1 calc . . GR
H21C H 0.4365 -0.5768 0.0489 0.058 Uiso 1 calc . . GR

loop_
_atom_site_aniso_label
_atom_site_aniso_U_11
_atom_site_aniso_U_22
_atom_site_aniso_U_33
_atom_site_aniso_U_23
_atom_site_aniso_U_13
_atom_site_aniso_U_12
C1 0.0147(5) 0.0136(5) 0.0136(5) -0.0005(4) 0.0019(4) 0.0004(4)
C1B 0.0137(5) 0.0113(5) 0.0132(5) -0.0010(4) 0.0017(4) -0.0019(4)
C6 0.0170(5) 0.0126(5) 0.0120(5) 0.0000(4) 0.0026(4) -0.0007(4)
C3 0.0145(5) 0.0121(5) 0.0140(5) 0.0002(4) 0.0002(4) -0.0014(4)
C3A 0.0136(5) 0.0121(5) 0.0132(5) -0.0001(4) 0.0003(4) -0.0008(4)
C5 0.0154(5) 0.0126(5) 0.0157(5) -0.0015(4) 0.0043(4) -0.0023(4)
C4 0.0170(5) 0.0108(5) 0.0162(5) -0.0014(4) 0.0012(4) -0.0014(4)
C7 0.0173(5) 0.0180(5) 0.0139(5) 0.0003(4) 0.0029(4) -0.0007(4)
C15 0.0221(6) 0.0119(5) 0.0138(5) 0.0005(4) -0.0012(4) -0.0009(4)
C1A 0.0136(5) 0.0130(5) 0.0130(5) -0.0006(4) 0.0014(4) -0.0006(4)
C8 0.0161(5) 0.0154(5) 0.0179(5) 0.0001(4) 0.0016(4) 0.0003(4)
C2 0.0153(5) 0.0145(5) 0.0155(5) 0.0012(4) 0.0037(4) -0.0020(4)
C22 0.0190(6) 0.0193(6) 0.0181(5) -0.0070(4) 0.0036(4) -0.0005(4)
C14 0.0153(5) 0.0151(5) 0.0228(5) 0.0017(4) -0.0009(4) -0.0042(4)
C16 0.0180(6) 0.0158(5) 0.0208(5) 0.0017(4) -0.0015(4) 0.0032(4)
C10 0.0165(5) 0.0122(5) 0.0154(5) -0.0022(4) 0.0018(4) 0.0002(4)
C9 0.0152(5) 0.0159(5) 0.0160(5) -0.0032(4) 0.0029(4) -0.0025(4)
C13 0.0152(5) 0.0134(5) 0.0214(5) 0.0025(4) 0.0005(4) 0.0016(4)
C17 0.0136(5) 0.0167(5) 0.0205(5) 0.0014(4) -0.0002(4) -0.0022(4)
C12 0.0248(6) 0.0221(6) 0.0133(5) -0.0001(4) 0.0029(4) 0.0031(5)
C11 0.0228(6) 0.0194(6) 0.0165(5) 0.0021(4) 0.0036(4) 0.0036(5)
C25 0.0252(6) 0.0303(7) 0.0195(6) -0.0051(5) 0.0083(5) -0.0018(5)
C19 0.0287(6) 0.0121(5) 0.0211(6) 0.0025(4) -0.0029(5) -0.0008(5)
C24 0.0257(6) 0.0224(6) 0.0278(6) -0.0055(5) 0.0048(5) 0.0059(5)
C18 0.0341(7) 0.0218(6) 0.0281(7) 0.0093(5) -0.0044(6) 0.0030(5)
C23 0.0259(6) 0.0307(7) 0.0304(7) -0.0162(6) 0.0008(5) -0.0030(6)
C20 0.0330(7) 0.0187(6) 0.0422(8) 0.0100(6) -0.0076(6) -0.0099(5)
C21 0.0648(11) 0.0162(6) 0.0340(8) -0.0058(6) 0.0057(7) 0.0019(7)

loop_
_atom_type_symbol
_atom_type_description
_atom_type_scat_dispersion_real
_atom_type_scat_dispersion_imag
_atom_type_scat_source
C C 0.0033 0.0016 'International Tables Vol C Tables 4.2.6.8 and 6.1.1.4'
H H 0.0000 0.0000 'International Tables Vol C Tables 4.2.6.8 and 6.1.1.4'

loop_
_geom_angle_atom_site_label_1
_geom_angle_atom_site_label_2
_geom_angle_atom_site_label_3
_geom_angle
_geom_angle_site_symmetry_1
_geom_angle_site_symmetry_3
C1A C1 C5 121.23(10) . .
C2 C1 C5 119.57(9) . .
C2 C1 C1A 119.15(10) . .
C3A C1B C1B 119.77(12) . 5_655
C3A C1B C1A 120.31(9) . .
C1A C1B C1B 119.91(12) . 5_655
C13 C6 C3 121.05(10) . .
C13 C6 C17 117.90(10) . .
C17 C6 C3 120.99(10) . .
C3A C3 C6 121.64(10) . .
C2 C3 C6 119.06(10) . .
C2 C3 C3A 119.29(10) . .
C1B C3A C4 118.45(9) . .
C3 C3A C1B 119.20(10) . .
C3 C3A C4 122.27(10) . .
C7 C5 C1 122.20(10) . .
C7 C5 C11 117.83(10) . .
C11 C5 C1 119.97(10) . .
C3A C4 H4 119.3 . .
C10 C4 C3A 121.44(10) 5_655 .
C10 C4 H4 119.3 5_655 .
C5 C7 H7 119.5 . .
C8 C7 C5 120.96(10) . .
C8 C7 H7 119.5 . .
C14 C15 C16 117.38(10) . .
C14 C15 C19 122.83(11) . .
C16 C15 C19 119.79(10) . .
C1 C1A C1B 119.23(10) . .
C1 C1A C10 122.27(10) . .
C1B C1A C10 118.46(9) . .
C7 C8 H8 119.3 . .
C7 C8 C9 121.43(11) . .
C9 C8 H8 119.3 . .
C1 C2 C3 122.70(10) . .
C1 C2 H2 118.7 . .
C3 C2 H2 118.7 . .
C9 C22 C25 109.73(10) . .
C9 C22 C23 108.40(10) . .
C24 C22 C9 112.82(10) . .
C24 C22 C25 108.18(10) . .
C24 C22 C23 108.27(11) . .
C23 C22 C25 109.40(11) . .
C15 C14 H14 119.4 . .
C13 C14 C15 121.29(11) . .
C13 C14 H14 119.4 . .
C15 C16 H16 119.3 . .
C17 C16 C15 121.38(11) . .
C17 C16 H16 119.3 . .
C4 C10 C1A 121.64(10) 5_655 .
C4 C10 H10 119.2 5_655 .
C1A C10 H10 119.2 . .
C8 C9 C22 123.17(11) . .
C8 C9 C12 117.09(10) . .
C12 C9 C22 119.74(10) . .
C6 C13 C14 121.08(11) . .
C6 C13 H13 119.5 . .
C14 C13 H13 119.5 . .
C6 C17 H17 119.5 . .
C16 C17 C6 120.93(11) . .
C16 C17 H17 119.5 . .
C9 C12 H12 119.1 . .
C11 C12 C9 121.75(11) . .
C11 C12 H12 119.1 . .
C5 C11 H11 119.5 . .
C12 C11 C5 120.93(11) . .
C12 C11 H11 119.5 . .
C22 C25 H25A 109.5 . .
C22 C25 H25B 109.5 . .
C22 C25 H25C 109.5 . .
H25A C25 H25B 109.5 . .
H25A C25 H25C 109.5 . .
H25B C25 H25C 109.5 . .
C15 C19 C18 109.54(10) . .
C15 C19 C20 112.07(10) . .
C15 C19 C21 108.82(10) . .
C18 C19 C21 109.95(12) . .
C20 C19 C18 107.11(11) . .
C20 C19 C21 109.33(12) . .
C22 C24 H24A 109.5 . .
C22 C24 H24B 109.5 . .
C22 C24 H24C 109.5 . .
H24A C24 H24B 109.5 . .
H24A C24 H24C 109.5 . .
H24B C24 H24C 109.5 . .
C19 C18 H18A 109.5 . .
C19 C18 H18B 109.5 . .
C19 C18 H18C 109.5 . .
H18A C18 H18B 109.5 . .
H18A C18 H18C 109.5 . .
H18B C18 H18C 109.5 . .
C22 C23 H23A 109.5 . .
C22 C23 H23B 109.5 . .
C22 C23 H23C 109.5 . .
H23A C23 H23B 109.5 . .
H23A C23 H23C 109.5 . .
H23B C23 H23C 109.5 . .
C19 C20 H20A 109.5 . .
C19 C20 H20B 109.5 . .
C19 C20 H20C 109.5 . .
H20A C20 H20B 109.5 . .
H20A C20 H20C 109.5 . .
H20B C20 H20C 109.5 . .
C19 C21 H21A 109.5 . .
C19 C21 H21B 109.5 . .
C19 C21 H21C 109.5 . .
H21A C21 H21B 109.5 . .
H21A C21 H21C 109.5 . .
H21B C21 H21C 109.5 . .

loop_
_geom_bond_atom_site_label_1
_geom_bond_atom_site_label_2
_geom_bond_distance
_geom_bond_site_symmetry_2
C1 C5 1.4899(15) .
C1 C1A 1.4150(15) .
C1 C2 1.3913(15) .
C1B C1B 1.436(2) 5_655
C1B C3A 1.4251(14) .
C1B C1A 1.4263(15) .
C6 C3 1.4891(15) .
C6 C13 1.3867(16) .
C6 C17 1.3975(16) .
C3 C3A 1.4123(15) .
C3 C2 1.3935(15) .
C3A C4 1.4374(15) .
C5 C7 1.3946(16) .
C5 C11 1.3971(16) .
C4 H4 0.9500 .
C4 C10 1.3537(15) 5_655
C7 H7 0.9500 .
C7 C8 1.3945(16) .
C15 C14 1.3922(16) .
C15 C16 1.3975(17) .
C15 C19 1.5277(16) .
C1A C10 1.4314(15) .
C8 H8 0.9500 .
C8 C9 1.3973(16) .
C2 H2 0.9500 .
C22 C9 1.5348(15) .
C22 C25 1.5403(17) .
C22 C24 1.5331(18) .
C22 C23 1.5389(17) .
C14 H14 0.9500 .
C14 C13 1.3917(16) .
C16 H16 0.9500 .
C16 C17 1.3844(16) .
C10 C4 1.3539(15) 5_655
C10 H10 0.9500 .
C9 C12 1.3979(17) .
C13 H13 0.9500 .
C17 H17 0.9500 .
C12 H12 0.9500 .
C12 C11 1.3868(16) .
C11 H11 0.9500 .
C25 H25A 0.9800 .
C25 H25B 0.9800 .
C25 H25C 0.9800 .
C19 C18 1.5340(18) .
C19 C20 1.5282(19) .
C19 C21 1.5383(19) .
C24 H24A 0.9800 .
C24 H24B 0.9800 .
C24 H24C 0.9800 .
C18 H18A 0.9800 .
C18 H18B 0.9800 .
C18 H18C 0.9800 .
C23 H23A 0.9800 .
C23 H23B 0.9800 .
C23 H23C 0.9800 .
C20 H20A 0.9800 .
C20 H20B 0.9800 .
C20 H20C 0.9800 .
C21 H21A 0.9800 .
C21 H21B 0.9800 .
C21 H21C 0.9800 .
